data_7243683
loop_
_publ_author_name
'Yuan, Guo-Jun'
'Zhou, Hong'
'Li, Li'
'Chen, Hong'
'Ren, Xiao-Ming'

_publ_section_title
;
 Supramolecular [Na(15-crown-5)]+ cations anchored to face-sharing
 octahedral lead bromide chains featuring a rotor-like one-dimensional
 perovskite with a reversible isostructural phase transition near room
 temperature
;
_journal_issue 44
_journal_name_full CrystEngComm
_journal_page_first 7787
_journal_page_last 7793
_journal_paper_doi 10.1039/D1CE01273H
_journal_volume 23
_journal_year 2021
_chemical_formula_moiety 'C10 H20 Br3 Na O5 Pb'
_chemical_formula_sum 'C10 H20 Br3 Na O5 Pb'
_chemical_formula_weight 690.17
_space_group_crystal_system orthorhombic
_space_group_IT_number 62
_space_group_name_Hall '-P 2ac 2n'
_space_group_name_H-M_alt 'P n m a'
_atom_sites_solution_hydrogens difmap
_audit_creation_method SHELXL-2018/3
_audit_update_record
;
2021-07-22 deposited with the CCDC.	2021-10-06 downloaded from the CCDC.
;
_cell_angle_alpha 90
_cell_angle_beta 90
_cell_angle_gamma 90
_cell_formula_units_Z 4
_cell_length_a 7.8228(3)
_cell_length_b 13.8222(6)
_cell_length_c 16.4334(8)
_cell_measurement_reflns_used 8688
_cell_measurement_temperature 100(2)
_cell_measurement_theta_max 27.55
_cell_measurement_theta_min 2.48
_cell_volume 1776.92(13)
_computing_cell_refinement 'Bruker SAINT'
_computing_data_collection 'Bruker APEX3'
_computing_data_reduction 'Bruker SAINT'
_computing_molecular_graphics 'Bruker SHELXTL'
_computing_publication_material 'Bruker SHELXTL'
_computing_structure_refinement 'SHELXL-2018/3 (Sheldrick, 2018)'
_computing_structure_solution 'SHELXT 2014/5 (Sheldrick, 2014)'
_diffrn_ambient_temperature 100(2)
_diffrn_detector_area_resol_mean 10.42
_diffrn_measured_fraction_theta_full 0.996
_diffrn_measured_fraction_theta_max 0.990
_diffrn_measurement_device_type 'Bruker D8 QUEST PHOTON 100'
_diffrn_measurement_method '\f and \w scans'
_diffrn_radiation_type MoK\a
_diffrn_radiation_wavelength 0.71073
_diffrn_reflns_av_R_equivalents 0.0474
_diffrn_reflns_av_unetI/netI 0.0328
_diffrn_reflns_Laue_measured_fraction_full 0.996
_diffrn_reflns_Laue_measured_fraction_max 0.990
_diffrn_reflns_limit_h_max 10
_diffrn_reflns_limit_h_min -10
_diffrn_reflns_limit_k_max 17
_diffrn_reflns_limit_k_min -17
_diffrn_reflns_limit_l_max 20
_diffrn_reflns_limit_l_min -21
_diffrn_reflns_number 16553
_diffrn_reflns_point_group_measured_fraction_full 0.996
_diffrn_reflns_point_group_measured_fraction_max 0.990
_diffrn_reflns_theta_full 25.242
_diffrn_reflns_theta_max 27.563
_diffrn_reflns_theta_min 2.479
_diffrn_source.source 'Ius 2.0'
_diffrn_source.type microfocus

_exptl_absorpt_coefficient_mu 16.277
_exptl_absorpt_correction_T_max 0.7456
_exptl_absorpt_correction_T_min 0.2994
_exptl_absorpt_correction_type multi-scan
_exptl_absorpt_process_details sadabs
_exptl_crystal_colour colourless
_exptl_crystal_density_diffrn 2.580
_exptl_crystal_description block
_exptl_crystal_F_000 1272
_exptl_crystal_size_max 0.110
_exptl_crystal_size_mid 0.110
_exptl_crystal_size_min 0.100
_refine_diff_density_max 2.623
_refine_diff_density_min -1.158
_refine_diff_density_rms 0.165
_refine_ls_extinction_coef 0.00065(8)
_refine_ls_extinction_expression Fc^*^=kFc[1+0.001xFc^2^\l^3^/sin(2\q)]^-1/4^
_refine_ls_extinction_method 'SHELXL-2018/3 (Sheldrick 2018)'
_refine_ls_goodness_of_fit_ref 1.042
_refine_ls_hydrogen_treatment constr
_refine_ls_matrix_type full
_refine_ls_number_parameters 158
_refine_ls_number_reflns 2122
_refine_ls_number_restraints 60
_refine_ls_restrained_S_all 1.052
_refine_ls_R_factor_all 0.0296
_refine_ls_R_factor_gt 0.0226
_refine_ls_shift/su_max 0.003
_refine_ls_shift/su_mean 0.000
_refine_ls_structure_factor_coef Fsqd
_refine_ls_weighting_details 'w=1/[\s^2^(Fo^2^)+(0.0234P)^2^] where P=(Fo^2^+2Fc^2^)/3'
_refine_ls_weighting_scheme calc
_refine_ls_wR_factor_gt 0.0467
_refine_ls_wR_factor_ref 0.0487
_reflns_Friedel_coverage 0.000
_reflns_number_gt 1846
_reflns_number_total 2122
_reflns_threshold_expression 'I > 2\s(I)'
_cod_data_source_file d1ce01273h2.cif
_cod_data_source_block 1
_cod_depositor_comments 'Adding full bibliography for 7243683--7243691.cif.'
_cod_database_code 7243683
_shelx_shelxl_version_number 2018/3
_shelx_space_group_comment
;
The symmetry employed for this shelxl refinement is uniquely defined
by the following loop, which should always be used as a source of
symmetry information in preference to the above space-group names.
They are only intended as comments.
;
_shelx_estimated_absorpt_t_min 0.268
_shelx_estimated_absorpt_t_max 0.293

loop_
_space_group_symop_operation_xyz
'x, y, z'
'-x+1/2, -y, z+1/2'
'-x, y+1/2, -z'
'x+1/2, -y+1/2, -z+1/2'
'-x, -y, -z'
'x-1/2, y, -z-1/2'
'x, -y-1/2, z'
'-x-1/2, y-1/2, z-1/2'

loop_
_atom_site_label
_atom_site_type_symbol
_atom_site_fract_x
_atom_site_fract_y
_atom_site_fract_z
_atom_site_U_iso_or_equiv
_atom_site_adp_type
_atom_site_occupancy
_atom_site_site_symmetry_order
_atom_site_calc_flag
_atom_site_refinement_flags_posn
_atom_site_refinement_flags_adp
_atom_site_refinement_flags_occupancy
_atom_site_disorder_assembly
_atom_site_disorder_group
Pb1 Pb 0.67582(2) 0.750000 0.74938(2) 0.00985(8) Uani 1 2 d S T P . .
Br1 Br 0.43545(4) 0.60345(2) 0.81490(2) 0.01526(10) Uani 1 1 d . . . . .
Br2 Br 0.42145(5) 0.750000 0.60536(3) 0.01506(12) Uani 1 2 d S T P . .
Na1 Na 0.55824(19) 0.750000 0.43968(11) 0.0132(4) Uani 1 2 d S T P . .
O1 O 0.4704(6) 0.6289(3) 0.3451(3) 0.0170(10) Uani 0.5 1 d D . P . .
O2 O 0.3323(5) 0.8098(3) 0.3534(3) 0.0129(11) Uani 0.5 1 d D . P . .
O3 O 0.5644(5) 0.9249(3) 0.4334(3) 0.0133(10) Uani 0.5 1 d D . P . .
O4 O 0.8536(5) 0.8053(3) 0.4262(3) 0.0141(10) Uani 0.5 1 d D . P . .
O5 O 0.7427(6) 0.6182(3) 0.4469(3) 0.0145(10) Uani 0.5 1 d D . P . .
C1 C 0.2940(9) 0.6447(6) 0.3291(5) 0.0166(16) Uani 0.5 1 d D . P . .
H1A H 0.264428 0.600921 0.286693 0.020 Uiso 0.5 1 d R U P . .
H1B H 0.221358 0.632196 0.374208 0.020 Uiso 0.5 1 d R U P . .
C2 C 0.2748(6) 0.750000 0.2932(3) 0.0214(11) Uani 1 2 d DS TU P . .
H2A H 0.338396 0.766513 0.244881 0.026 Uiso 0.5 1 d R U P . .
H2B H 0.157597 0.767903 0.282321 0.026 Uiso 0.5 1 d R U P . .
C3 C 0.3672(9) 0.9040(5) 0.3217(4) 0.0136(14) Uani 0.5 1 d D . P . .
H3A H 0.266610 0.930548 0.298127 0.016 Uiso 0.5 1 d R U P . .
H3B H 0.453110 0.900730 0.280997 0.016 Uiso 0.5 1 d R U P . .
C4 C 0.4220(9) 0.9676(6) 0.3907(5) 0.0144(18) Uani 0.5 1 d D . P . .
H4A H 0.452413 1.030241 0.371037 0.017 Uiso 0.5 1 d R U P . .
H4B H 0.332203 0.975121 0.429107 0.017 Uiso 0.5 1 d R U P . .
C5 C 0.7272(15) 0.9619(14) 0.4083(13) 0.013(3) Uani 0.5 1 d D U P . .
H5A H 0.734638 1.029057 0.421588 0.016 Uiso 0.5 1 d R U P . .
H5B H 0.739338 0.955079 0.351137 0.016 Uiso 0.5 1 d R U P . .
C6 C 0.8621(9) 0.9033(5) 0.4526(4) 0.0124(15) Uani 0.5 1 d D U P . .
H6A H 0.971446 0.927196 0.437391 0.015 Uiso 0.5 1 d R U P . .
H6B H 0.849817 0.910066 0.509723 0.015 Uiso 0.5 1 d R U P . .
C7 C 0.9453(6) 0.750000 0.4790(3) 0.0247(12) Uani 1 2 d DS TU P . .
H7A H 0.908162 0.766725 0.533391 0.030 Uiso 0.5 1 d R U P . .
H7B H 1.062733 0.774165 0.475190 0.030 Uiso 0.5 1 d R U P . .
C8 C 0.9211(8) 0.6406(6) 0.4457(5) 0.0177(17) Uani 0.5 1 d D . P . .
H8A H 0.977266 0.598151 0.482625 0.021 Uiso 0.5 1 d R U P . .
H8B H 0.971125 0.631891 0.393554 0.021 Uiso 0.5 1 d R U P . .
C9 C 0.6947(17) 0.5368(14) 0.3983(14) 0.021(4) Uani 0.5 1 d D U P . .
H9A H 0.724355 0.477964 0.425180 0.025 Uiso 0.5 1 d R U P . .
H9B H 0.756828 0.539886 0.348799 0.025 Uiso 0.5 1 d R U P . .
C10 C 0.5042(10) 0.5408(6) 0.3861(6) 0.0186(19) Uani 0.5 1 d D . P . .
H10A H 0.484144 0.491264 0.346910 0.022 Uiso 0.5 1 d R U P . .
H10B H 0.436392 0.527394 0.432644 0.022 Uiso 0.5 1 d R U P . .

loop_
_atom_site_aniso_label
_atom_site_aniso_U_11
_atom_site_aniso_U_22
_atom_site_aniso_U_33
_atom_site_aniso_U_23
_atom_site_aniso_U_13
_atom_site_aniso_U_12
Pb1 0.01050(10) 0.01122(11) 0.00784(12) 0.000 0.00074(6) 0.000
Br1 0.01829(18) 0.01435(18) 0.0132(2) 0.00557(13) 0.00148(13) 0.00074(12)
Br2 0.0209(2) 0.0182(2) 0.0060(3) 0.000 0.00171(17) 0.000
Na1 0.0164(9) 0.0144(9) 0.0090(10) 0.000 0.0003(7) 0.000
O1 0.020(2) 0.012(2) 0.020(3) 0.006(2) 0.003(2) 0.000(2)
O2 0.021(3) 0.008(3) 0.010(3) 0.004(2) -0.004(2) -0.002(2)
O3 0.016(2) 0.013(2) 0.011(3) 0.005(2) -0.002(2) -0.0040(17)
O4 0.017(2) 0.013(2) 0.012(3) 0.001(2) -0.001(2) -0.001(2)
O5 0.016(2) 0.016(2) 0.011(3) -0.0018(19) 0.002(2) 0.001(2)
C1 0.020(4) 0.019(5) 0.011(5) -0.005(3) -0.003(3) -0.001(4)
C2 0.021(2) 0.029(3) 0.014(3) 0.000 -0.006(2) 0.000
C3 0.015(4) 0.013(4) 0.013(4) 0.001(3) 0.001(3) 0.005(3)
C4 0.025(4) 0.011(4) 0.007(4) -0.004(3) -0.004(4) 0.008(4)
C5 0.017(5) 0.018(5) 0.005(6) 0.005(4) 0.001(4) -0.004(4)
C6 0.018(3) 0.014(3) 0.005(3) -0.002(3) 0.000(3) -0.006(3)
C7 0.022(2) 0.037(3) 0.016(3) 0.000 -0.004(2) 0.000
C8 0.021(4) 0.018(4) 0.015(4) 0.004(3) -0.002(3) 0.008(3)
C9 0.027(6) 0.014(5) 0.020(7) 0.005(4) -0.004(5) 0.004(4)
C10 0.037(5) 0.010(4) 0.009(4) -0.005(3) 0.001(5) -0.005(4)

loop_
_atom_type_symbol
_atom_type_description
_atom_type_scat_dispersion_real
_atom_type_scat_dispersion_imag
_atom_type_scat_source
C C 0.0033 0.0016 'International Tables Vol C Tables 4.2.6.8 and 6.1.1.4'
H H 0.0000 0.0000 'International Tables Vol C Tables 4.2.6.8 and 6.1.1.4'
O O 0.0106 0.0060 'International Tables Vol C Tables 4.2.6.8 and 6.1.1.4'
Pb Pb -3.3944 10.1111 'International Tables Vol C Tables 4.2.6.8 and 6.1.1.4'
Br Br -0.2901 2.4595 'International Tables Vol C Tables 4.2.6.8 and 6.1.1.4'
Na Na 0.0362 0.0249 'International Tables Vol C Tables 4.2.6.8 and 6.1.1.4'

loop_
_geom_angle_atom_site_label_1
_geom_angle_atom_site_label_2
_geom_angle_atom_site_label_3
_geom_angle
_geom_angle_site_symmetry_1
_geom_angle_site_symmetry_3
_geom_angle_publ_flag
Br1 Pb1 Br1 86.141(13) 7_575 . ?
Br1 Pb1 Br1 95.402(11) 7_575 4_566 ?
Br1 Pb1 Br1 177.679(9) . 4_566 ?
Br1 Pb1 Br1 177.678(10) 7_575 6_657 ?
Br1 Pb1 Br1 95.402(10) . 6_657 ?
Br1 Pb1 Br1 83.004(13) 4_566 6_657 ?
Br1 Pb1 Br2 96.589(10) 7_575 6_657 ?
Br1 Pb1 Br2 96.590(10) . 6_657 ?
Br1 Pb1 Br2 81.523(9) 4_566 6_657 ?
Br1 Pb1 Br2 81.523(9) 6_657 6_657 ?
Br1 Pb1 Br2 82.524(9) 7_575 . ?
Br1 Pb1 Br2 82.523(9) . . ?
Br1 Pb1 Br2 99.384(10) 4_566 . ?
Br1 Pb1 Br2 99.383(10) 6_657 . ?
Br2 Pb1 Br2 178.778(13) 6_657 . ?
Pb1 Br1 Pb1 80.981(8) . 6_557 ?
Na1 Br2 Pb1 162.63(3) . 6_557 ?
Na1 Br2 Pb1 118.49(3) . . ?
Pb1 Br2 Pb1 78.888(12) 6_557 . ?
O5 Na1 O5 103.0(2) 7_575 . ?
O5 Na1 O1 70.28(15) 7_575 7_575 ?
O5 Na1 O1 139.54(17) . 7_575 ?
O5 Na1 O1 139.54(17) 7_575 . ?
O5 Na1 O1 70.28(15) . . ?
O1 Na1 O1 89.1(2) 7_575 . ?
O5 Na1 O2 138.82(17) 7_575 7_575 ?
O5 Na1 O2 102.46(15) . 7_575 ?
O1 Na1 O2 69.29(16) 7_575 7_575 ?
O1 Na1 O2 33.40(15) . 7_575 ?
O5 Na1 O2 102.46(15) 7_575 . ?
O5 Na1 O2 138.82(17) . . ?
O1 Na1 O2 33.40(15) 7_575 . ?
O1 Na1 O2 69.28(16) . . ?
O2 Na1 O2 40.1(2) 7_575 . ?
O5 Na1 O3 37.61(14) 7_575 . ?
O5 Na1 O3 140.51(16) . . ?
O1 Na1 O3 43.73(15) 7_575 . ?
O1 Na1 O3 132.74(17) . . ?
O2 Na1 O3 109.40(16) 7_575 . ?
O2 Na1 O3 69.34(15) . . ?
O5 Na1 O3 140.51(16) 7_575 7_575 ?
O5 Na1 O3 37.61(14) . 7_575 ?
O1 Na1 O3 132.74(17) 7_575 7_575 ?
O1 Na1 O3 43.73(15) . 7_575 ?
O2 Na1 O3 69.33(15) 7_575 7_575 ?
O2 Na1 O3 109.40(16) . 7_575 ?
O3 Na1 O3 174.6(2) . 7_575 ?
O5 Na1 O4 70.32(15) 7_575 7_575 ?
O5 Na1 O4 34.24(14) . 7_575 ?
O1 Na1 O4 115.63(17) 7_575 7_575 ?
O1 Na1 O4 89.63(15) . 7_575 ?
O2 Na1 O4 122.14(15) 7_575 7_575 ?
O2 Na1 O4 138.30(17) . 7_575 ?
O3 Na1 O4 106.85(15) . 7_575 ?
O3 Na1 O4 70.41(14) 7_575 7_575 ?
O5 Na1 O4 34.24(14) 7_575 . ?
O5 Na1 O4 70.32(15) . . ?
O1 Na1 O4 89.63(15) 7_575 . ?
O1 Na1 O4 115.63(17) . . ?
O2 Na1 O4 138.30(17) 7_575 . ?
O2 Na1 O4 122.14(15) . . ?
O3 Na1 O4 70.41(14) . . ?
O3 Na1 O4 106.85(14) 7_575 . ?
O4 Na1 O4 36.5(2) 7_575 . ?
O5 Na1 Br2 100.35(12) 7_575 . ?
O5 Na1 Br2 100.35(12) . . ?
O1 Na1 Br2 120.09(11) 7_575 . ?
O1 Na1 Br2 120.09(11) . . ?
O2 Na1 Br2 106.20(13) 7_575 . ?
O2 Na1 Br2 106.20(13) . . ?
O3 Na1 Br2 92.69(12) . . ?
O3 Na1 Br2 92.69(12) 7_575 . ?
O4 Na1 Br2 115.50(13) 7_575 . ?
O4 Na1 Br2 115.50(13) . . ?
O5 Na1 C10 147.4(2) 7_575 . ?
O5 Na1 C10 50.12(17) . . ?
O1 Na1 C10 115.9(2) 7_575 . ?
O1 Na1 C10 26.80(19) . . ?
O2 Na1 C10 53.42(19) 7_575 . ?
O2 Na1 C10 93.1(2) . . ?
O3 Na1 C10 159.5(2) . . ?
O3 Na1 C10 17.09(19) 7_575 . ?
O4 Na1 C10 78.94(17) 7_575 . ?
O4 Na1 C10 113.65(19) . . ?
Br2 Na1 C10 102.59(18) . . ?
C3 O1 O2 71.7(5) 7_575 7_575 ?
C3 O1 C10 86.7(6) 7_575 . ?
O2 O1 C10 128.8(5) 7_575 . ?
C3 O1 C1 38.5(5) 7_575 . ?
O2 O1 C1 33.2(3) 7_575 . ?
C10 O1 C1 113.6(5) . . ?
C3 O1 C4 66.7(5) 7_575 7_575 ?
O2 O1 C4 106.5(5) 7_575 7_575 ?
C10 O1 C4 24.7(3) . 7_575 ?
C1 O1 C4 89.1(5) . 7_575 ?
C3 O1 O3 116.9(5) 7_575 7_575 ?
O2 O1 O3 119.8(4) 7_575 7_575 ?
C10 O1 O3 34.9(4) . 7_575 ?
C1 O1 O3 127.7(4) . 7_575 ?
C4 O1 O3 50.2(3) 7_575 7_575 ?
C3 O1 Na1 143.1(5) 7_575 . ?
O2 O1 Na1 74.4(3) 7_575 . ?
C10 O1 Na1 103.8(5) . . ?
C1 O1 Na1 107.0(4) . . ?
C4 O1 Na1 110.6(4) 7_575 . ?
O3 O1 Na1 69.2(2) 7_575 . ?
C1 O2 C2 89.5(7) 7_575 . ?
C1 O2 O1 76.3(7) 7_575 7_575 ?
C2 O2 O1 123.9(5) . 7_575 ?
C1 O2 C3 34.6(6) 7_575 . ?
C2 O2 C3 110.5(5) . . ?
O1 O2 C3 41.8(3) 7_575 . ?
C1 O2 O2 141.5(7) 7_575 7_575 ?
C2 O2 O2 52.7(3) . 7_575 ?
O1 O2 O2 127.8(3) 7_575 7_575 ?
C3 O2 O2 155.7(3) . 7_575 ?
C1 O2 Na1 146.6(7) 7_575 . ?
C2 O2 Na1 117.4(3) . . ?
O1 O2 Na1 72.2(3) 7_575 . ?
C3 O2 Na1 112.8(4) . . ?
O2 O2 Na1 69.94(11) 7_575 . ?
C10 O3 C9 80.4(8) 7_575 7_575 ?
C10 O3 C5 91.4(8) 7_575 . ?
C9 O3 C5 11.2(13) 7_575 . ?
C10 O3 C4 24.2(6) 7_575 . ?
C9 O3 C4 103.1(7) 7_575 . ?
C5 O3 C4 113.6(7) . . ?
C10 O3 O5 135.0(6) 7_575 7_575 ?
C9 O3 O5 60.2(6) 7_575 7_575 ?
C5 O3 O5 51.1(6) . 7_575 ?
C4 O3 O5 158.7(5) . 7_575 ?
C10 O3 O1 52.3(5) 7_575 7_575 ?
C9 O3 O1 97.7(11) 7_575 7_575 ?
C5 O3 O1 106.3(10) . 7_575 ?
C4 O3 O1 57.2(4) . 7_575 ?
O5 O3 O1 109.2(3) 7_575 7_575 ?
C10 O3 Na1 119.0(6) 7_575 . ?
C9 O3 Na1 116.5(9) 7_575 . ?
C5 O3 Na1 112.7(8) . . ?
C4 O3 Na1 114.4(4) . . ?
O5 O3 Na1 67.9(2) 7_575 . ?
O1 O3 Na1 67.1(2) 7_575 . ?
C10 O3 H10B 49.8(4) 7_575 7_575 ?
C9 O3 H10B 115.6(9) 7_575 7_575 ?
C5 O3 H10B 122.9(8) . 7_575 ?
C4 O3 H10B 29.0(7) . 7_575 ?
O5 O3 H10B 167.3(6) 7_575 7_575 ?
O1 O3 H10B 82.9(5) 7_575 7_575 ?
Na1 O3 H10B 122.2(5) . 7_575 ?
C8 O4 C7 86.3(6) 7_575 . ?
C8 O4 O5 71.2(5) 7_575 7_575 ?
C7 O4 O5 126.3(4) . 7_575 ?
C8 O4 C6 30.8(5) 7_575 . ?
C7 O4 C6 108.4(5) . . ?
O5 O4 C6 40.7(3) 7_575 . ?
C8 O4 O4 140.4(5) 7_575 7_575 ?
C7 O4 O4 55.8(2) . 7_575 ?
O5 O4 O4 138.6(3) 7_575 7_575 ?
C6 O4 O4 162.0(3) . 7_575 ?
C8 O4 Na1 136.6(6) 7_575 . ?
C7 O4 Na1 105.3(3) . . ?
O5 O4 Na1 68.3(3) 7_575 . ?
C6 O4 Na1 108.3(4) . . ?
O4 O4 Na1 71.76(10) 7_575 . ?
C6 O5 C5 82.9(7) 7_575 7_575 ?
C6 O5 O4 70.4(5) 7_575 7_575 ?
C5 O5 O4 125.9(10) 7_575 7_575 ?
C6 O5 C9 93.7(8) 7_575 . ?
C5 O5 C9 11.2(13) 7_575 . ?
O4 O5 C9 128.1(10) 7_575 . ?
C6 O5 C8 30.7(4) 7_575 . ?
C5 O5 C8 105.8(7) 7_575 . ?
O4 O5 C8 39.9(3) 7_575 . ?
C9 O5 C8 114.8(7) . . ?
C6 O5 O3 139.4(6) 7_575 7_575 ?
C5 O5 O3 60.4(6) 7_575 7_575 ?
O4 O5 O3 144.8(4) 7_575 7_575 ?
C9 O5 O3 51.3(7) . 7_575 ?
C8 O5 O3 166.1(5) . 7_575 ?
C6 O5 Na1 146.0(5) 7_575 . ?
C5 O5 Na1 126.3(8) 7_575 . ?
O4 O5 Na1 77.4(3) 7_575 . ?
C9 O5 Na1 115.2(7) . . ?
C8 O5 Na1 115.8(4) . . ?
O3 O5 Na1 74.5(2) 7_575 . ?
O2 C1 C3 114.8(10) 7_575 7_575 ?
O2 C1 O1 70.5(6) 7_575 . ?
C3 C1 O1 44.5(6) 7_575 . ?
O2 C1 C2 60.0(7) 7_575 . ?
C3 C1 C2 134.9(9) 7_575 . ?
O1 C1 C2 107.6(5) . . ?
O2 C1 Na1 25.3(6) 7_575 . ?
C3 C1 Na1 90.4(7) 7_575 . ?
O1 C1 Na1 47.1(3) . . ?
C2 C1 Na1 81.4(4) . . ?
O2 C1 H1A 162.3 7_575 . ?
C3 C1 H1A 64.9 7_575 . ?
O1 C1 H1A 105.8 . . ?
C2 C1 H1A 106.8 . . ?
Na1 C1 H1A 152.4 . . ?
O2 C1 H1B 88.8 7_575 . ?
C3 C1 H1B 110.7 7_575 . ?
O1 C1 H1B 114.2 . . ?
C2 C1 H1B 113.8 . . ?
Na1 C1 H1B 91.6 . . ?
H1A C1 H1B 108.1 . . ?
O2 C2 O2 74.5(5) . 7_575 ?
O2 C2 C1 30.6(3) . 7_575 ?
O2 C2 C1 104.8(6) 7_575 7_575 ?
O2 C2 C1 104.8(6) . . ?
O2 C2 C1 30.6(3) 7_575 . ?
C1 C2 C1 134.5(7) 7_575 . ?
O2 C2 H2A 106.5 . . ?
O2 C2 H2A 124.8 7_575 . ?
C1 C2 H2A 92.4 7_575 . ?
C1 C2 H2A 118.5 . . ?
O2 C2 H2B 106.9 . . ?
O2 C2 H2B 127.0 7_575 . ?
C1 C2 H2B 85.6 7_575 . ?
C1 C2 H2B 113.3 . . ?
H2A C2 H2B 106.1 . . ?
O2 C2 H2A 124.8(3) . 7_575 ?
O2 C2 H2A 106.5(3) 7_575 7_575 ?
C1 C2 H2A 118.5(4) 7_575 7_575 ?
C1 C2 H2A 92.4(4) . 7_575 ?
H2A C2 H2A 27.4 . 7_575 ?
H2B C2 H2A 113.5 . 7_575 ?
O2 C2 H2B 127.0(3) . 7_575 ?
O2 C2 H2B 106.9(3) 7_575 7_575 ?
C1 C2 H2B 113.3(3) 7_575 7_575 ?
C1 C2 H2B 85.6(3) . 7_575 ?
H2A C2 H2B 113.5 . 7_575 ?
H2B C2 H2B 29.7 . 7_575 ?
H2A C2 H2B 106.1 7_575 7_575 ?
C1 C3 O1 97.0(8) 7_575 7_575 ?
C1 C3 O2 30.7(6) 7_575 . ?
O1 C3 O2 66.5(5) 7_575 . ?
C1 C3 C4 121.5(9) 7_575 . ?
O1 C3 C4 75.3(6) 7_575 . ?
O2 C3 C4 108.3(6) . . ?
C1 C3 C10 131.5(9) 7_575 7_575 ?
O1 C3 C10 56.9(5) 7_575 7_575 ?
O2 C3 C10 107.8(5) . 7_575 ?
C4 C3 C10 22.8(3) . 7_575 ?
C1 C3 H3A 79.4 7_575 . ?
O1 C3 H3A 175.7 7_575 . ?
O2 C3 H3A 110.1 . . ?
C4 C3 H3A 108.6 . . ?
C10 C3 H3A 127.3 7_575 . ?
C1 C3 H3B 121.0 7_575 . ?
O1 C3 H3B 71.2 7_575 . ?
O2 C3 H3B 110.4 . . ?
C4 C3 H3B 111.0 . . ?
C10 C3 H3B 90.7 7_575 . ?
H3A C3 H3B 108.5 . . ?
C1 C3 H1A 60.5(6) 7_575 7_575 ?
O1 C3 H1A 147.6(8) 7_575 7_575 ?
O2 C3 H1A 89.7(5) . 7_575 ?
C4 C3 H1A 135.4(8) . 7_575 ?
C10 C3 H1A 155.5(8) 7_575 7_575 ?
H3A C3 H1A 28.2 . 7_575 ?
H3B C3 H1A 99.3 . 7_575 ?
C10 C4 O3 39.7(12) 7_575 . ?
C10 C4 C3 95.1(13) 7_575 . ?
O3 C4 C3 110.5(6) . . ?
C10 C4 O1 64.0(11) 7_575 7_575 ?
O3 C4 O1 72.6(4) . 7_575 ?
C3 C4 O1 38.0(3) . 7_575 ?
C10 C4 H4A 82.9 7_575 . ?
O3 C4 H4A 110.1 . . ?
C3 C4 H4A 110.3 . . ?
O1 C4 H4A 123.1 7_575 . ?
C10 C4 H4B 145.1 7_575 . ?
O3 C4 H4B 107.1 . . ?
C3 C4 H4B 110.8 . . ?
O1 C4 H4B 125.9 7_575 . ?
H4A C4 H4B 108.1 . . ?
C10 C4 H10B 88.6(14) 7_575 7_575 ?
O3 C4 H10B 55.9(7) . 7_575 ?
C3 C4 H10B 148.0(16) . 7_575 ?
O1 C4 H10B 120.8(13) 7_575 7_575 ?
H4A C4 H10B 101.7 . 7_575 ?
H4B C4 H10B 57.0 . 7_575 ?
C9 C5 O5 113(6) 7_575 7_575 ?
C9 C5 O3 55(6) 7_575 . ?
O5 C5 O3 68.5(7) 7_575 . ?
C9 C5 C6 151(8) 7_575 . ?
O5 C5 C6 40.1(5) 7_575 . ?
O3 C5 C6 106.8(9) . . ?
C9 C5 C10 21(7) 7_575 7_575 ?
O5 C5 C10 100.1(9) 7_575 7_575 ?
O3 C5 C10 35.1(5) . 7_575 ?
C6 C5 C10 140.2(10) . 7_575 ?
C9 C5 H5A 96.7 7_575 . ?
O5 C5 H5A 136.1 7_575 . ?
O3 C5 H5A 109.5 . . ?
C6 C5 H5A 111.6 . . ?
C10 C5 H5A 97.2 7_575 . ?
C9 C5 H5B 63.6 7_575 . ?
O5 C5 H5B 113.2 7_575 . ?
O3 C5 H5B 109.8 . . ?
C6 C5 H5B 110.6 . . ?
C10 C5 H5B 83.8 7_575 . ?
H5A C5 H5B 108.5 . . ?
C9 C5 H9A 95(8) 7_575 7_575 ?
O5 C5 H9A 132(3) 7_575 7_575 ?
O3 C5 H9A 103(2) . 7_575 ?
C6 C5 H9A 112(2) . 7_575 ?
C10 C5 H9A 93.4(16) 7_575 7_575 ?
H5A C5 H9A 7.2 . 7_575 ?
H5B C5 H9A 114.2 . 7_575 ?
C9 C5 H9B 71(8) 7_575 7_575 ?
O5 C5 H9B 116(3) 7_575 7_575 ?
O3 C5 H9B 118(2) . 7_575 ?
C6 C5 H9B 107(2) . 7_575 ?
C10 C5 H9B 91.5(16) 7_575 7_575 ?
H5A C5 H9B 103.4 . 7_575 ?
H5B C5 H9B 8.7 . 7_575 ?
H9A C5 H9B 109.7 7_575 7_575 ?
C8 C6 O5 108.5(10) 7_575 7_575 ?
C8 C6 O4 40.1(7) 7_575 . ?
O5 C6 O4 68.9(5) 7_575 . ?
C8 C6 C5 140.1(14) 7_575 . ?
O5 C6 C5 57.0(7) 7_575 . ?
O4 C6 C5 109.3(10) . . ?
C8 C6 C9 137.0(13) 7_575 7_575 ?
O5 C6 C9 52.9(6) 7_575 7_575 ?
O4 C6 C9 104.8(9) . 7_575 ?
C5 C6 C9 4.7(14) . 7_575 ?
C8 C6 H6A 72.3 7_575 . ?
O5 C6 H6A 159.1 7_575 . ?
O4 C6 H6A 107.0 . . ?
C5 C6 H6A 108.3 . . ?
C9 C6 H6A 111.6 7_575 . ?
C8 C6 H6B 106.5 7_575 . ?
O5 C6 H6B 91.6 7_575 . ?
O4 C6 H6B 113.0 . . ?
C5 C6 H6B 110.6 . . ?
C9 C6 H6B 111.9 7_575 . ?
H6A C6 H6B 108.4 . . ?
O4 C7 O4 68.4(5) 7_575 . ?
O4 C7 C8 104.3(5) 7_575 7_575 ?
O4 C7 C8 36.7(3) . 7_575 ?
O4 C7 C8 36.7(3) 7_575 . ?
O4 C7 C8 104.3(5) . . ?
C8 C7 C8 138.1(7) 7_575 . ?
O4 C7 Na1 49.6(2) 7_575 . ?
O4 C7 Na1 49.6(2) . . ?
C8 C7 Na1 79.4(3) 7_575 . ?
C8 C7 Na1 79.4(3) . . ?
O4 C7 H7A 124.4 7_575 . ?
O4 C7 H7A 107.3 . . ?
C8 C7 H7A 93.1 7_575 . ?
C8 C7 H7A 120.0 . . ?
Na1 C7 H7A 84.2 . . ?
O4 C7 H7B 130.2 7_575 . ?
O4 C7 H7B 105.2 . . ?
C8 C7 H7B 76.7 7_575 . ?
C8 C7 H7B 114.0 . . ?
Na1 C7 H7B 154.7 . . ?
H7A C7 H7B 105.0 . . ?
O4 C7 H7A 107.3(3) 7_575 7_575 ?
O4 C7 H7A 124.4(3) . 7_575 ?
C8 C7 H7A 120.0(3) 7_575 7_575 ?
C8 C7 H7A 93.1(3) . 7_575 ?
Na1 C7 H7A 84.24(10) . 7_575 ?
H7A C7 H7A 27.6 . 7_575 ?
H7B C7 H7A 114.9 . 7_575 ?
O4 C7 H7B 105.2(3) 7_575 7_575 ?
O4 C7 H7B 130.2(3) . 7_575 ?
C8 C7 H7B 114.0(3) 7_575 7_575 ?
C8 C7 H7B 76.7(3) . 7_575 ?
Na1 C7 H7B 154.70(7) . 7_575 ?
H7A C7 H7B 114.9 . 7_575 ?
H7B C7 H7B 39.9 . 7_575 ?
H7A C7 H7B 105.0 7_575 7_575 ?
C6 C8 O4 109.2(10) 7_575 7_575 ?
C6 C8 O5 40.7(7) 7_575 . ?
O4 C8 O5 68.9(5) 7_575 . ?
C6 C8 C7 139.0(10) 7_575 . ?
O4 C8 C7 57.0(5) 7_575 . ?
O5 C8 C7 108.1(5) . . ?
C6 C8 H8A 72.4 7_575 . ?
O4 C8 H8A 159.6 7_575 . ?
O5 C8 H8A 107.9 . . ?
C7 C8 H8A 107.8 . . ?
C6 C8 H8B 106.2 7_575 . ?
O4 C8 H8B 91.4 7_575 . ?
O5 C8 H8B 112.8 . . ?
C7 C8 H8B 112.1 . . ?
H8A C8 H8B 107.9 . . ?
C5 C9 O3 114(7) 7_575 7_575 ?
C5 C9 O5 55(5) 7_575 . ?
O3 C9 O5 68.5(8) 7_575 . ?
C5 C9 C10 154(8) 7_575 . ?
O3 C9 C10 42.2(6) 7_575 . ?
O5 C9 C10 107.8(10) . . ?
C5 C9 C6 24(6) 7_575 7_575 ?
O3 C9 C6 99.6(10) 7_575 7_575 ?
O5 C9 C6 33.3(4) . 7_575 ?
C10 C9 C6 140.8(11) . 7_575 ?
C5 C9 H9A 66.2 7_575 . ?
O3 C9 H9A 109.7 7_575 . ?
O5 C9 H9A 110.5 . . ?
C10 C9 H9A 109.5 . . ?
C6 C9 H9A 89.2 7_575 . ?
C5 C9 H9B 91.7 7_575 . ?
O3 C9 H9B 140.6 7_575 . ?
O5 C9 H9B 108.0 . . ?
C10 C9 H9B 113.0 . . ?
C6 C9 H9B 91.8 7_575 . ?
H9A C9 H9B 108.1 . . ?
C5 C9 H5B 98(8) 7_575 7_575 ?
O3 C9 H5B 132(3) 7_575 7_575 ?
O5 C9 H5B 107(2) . 7_575 ?
C10 C9 H5B 106(2) . 7_575 ?
C6 C9 H5B 95.3(17) 7_575 7_575 ?
H9A C9 H5B 115.5 . 7_575 ?
H9B C9 H5B 8.2 . 7_575 ?
C4 C10 O3 116.2(18) 7_575 7_575 ?
C4 C10 O1 91.4(13) 7_575 . ?
O3 C10 O1 92.8(7) 7_575 . ?
C4 C10 C9 161.1(18) 7_575 . ?
O3 C10 C9 57.3(8) 7_575 . ?
O1 C10 C9 106.2(11) . . ?
C4 C10 C3 62.1(12) 7_575 7_575 ?
O3 C10 C3 123.9(7) 7_575 7_575 ?
O1 C10 C3 36.4(3) . 7_575 ?
C9 C10 C3 136.8(12) . 7_575 ?
C4 C10 C5 158.3(17) 7_575 7_575 ?
O3 C10 C5 53.5(6) 7_575 7_575 ?
O1 C10 C5 107.3(9) . 7_575 ?
C9 C10 C5 4.2(14) . 7_575 ?
C3 C10 C5 139.4(10) 7_575 7_575 ?
C4 C10 Na1 105.5(15) 7_575 . ?
O3 C10 Na1 43.9(4) 7_575 . ?
O1 C10 Na1 49.3(4) . . ?
C9 C10 Na1 81.9(7) . . ?
C3 C10 Na1 80.8(4) 7_575 . ?
C5 C10 Na1 79.9(6) 7_575 . ?
C4 C10 H10A 78.0 7_575 . ?
O3 C10 H10A 157.0 7_575 . ?
O1 C10 H10A 105.4 . . ?
C9 C10 H10A 103.2 . . ?
C3 C10 H10A 78.3 7_575 . ?
C5 C10 H10A 106.6 7_575 . ?
Na1 C10 H10A 154.0 . . ?
C4 C10 H10B 47.6 7_575 . ?
O3 C10 H10B 74.6 7_575 . ?
O1 C10 H10B 116.5 . . ?
C9 C10 H10B 116.0 . . ?
C3 C10 H10B 103.8 7_575 . ?
C5 C10 H10B 112.2 7_575 . ?
Na1 C10 H10B 91.7 . . ?
H10A C10 H10B 108.2 . . ?

loop_
_geom_bond_atom_site_label_1
_geom_bond_atom_site_label_2
_geom_bond_distance
_geom_bond_site_symmetry_2
_geom_bond_publ_flag
Pb1 Br1 2.9662(3) 7_575 ?
Pb1 Br1 2.9662(3) . ?
Pb1 Br1 3.0568(3) 4_566 ?
Pb1 Br1 3.0568(3) 6_657 ?
Pb1 Br2 3.0643(5) 6_657 ?
Pb1 Br2 3.0922(5) . ?
Br2 Na1 2.9254(18) . ?
Na1 O5 2.327(4) 7_575 ?
Na1 O5 2.327(4) . ?
Na1 O1 2.385(5) 7_575 ?
Na1 O1 2.385(5) . ?
Na1 O2 2.412(5) 7_575 ?
Na1 O2 2.412(5) . ?
Na1 O3 2.421(4) . ?
Na1 O3 2.421(4) 7_575 ?
Na1 O4 2.444(5) 7_575 ?
Na1 O4 2.444(5) . ?
Na1 C10 3.053(9) . ?
O1 C3 1.003(7) 7_575 ?
O1 O2 1.379(6) 7_575 ?
O1 C10 1.418(9) . ?
O1 C1 1.422(8) . ?
O1 C4 1.577(9) 7_575 ?
O1 O3 1.790(6) 7_575 ?
O2 C1 0.802(7) 7_575 ?
O2 C2 1.366(6) . ?
O2 C3 1.427(7) . ?
O2 O2 1.654(10) 7_575 ?
O3 C10 1.026(10) 7_575 ?
O3 C9 1.285(17) 7_575 ?
O3 C5 1.433(13) . ?
O3 C4 1.442(8) . ?
O3 O5 1.533(6) 7_575 ?
O3 H10B 1.199(8) 7_575 ?
O4 C8 0.969(7) 7_575 ?
O4 C7 1.361(6) . ?
O4 O5 1.409(6) 7_575 ?
O4 C6 1.423(7) . ?
O4 O4 1.530(9) 7_575 ?
O5 C6 0.984(7) 7_575 ?
O5 C5 1.281(15) 7_575 ?
O5 C9 1.429(14) . ?
O5 C8 1.430(7) . ?
C1 C3 0.892(8) 7_575 ?
C1 C2 1.578(8) . ?
C1 H1A 0.9521 . ?
C1 H1B 0.9493 . ?
C2 H2A 0.9641 . ?
C2 H2B 0.9665 . ?
C2 H2A 0.9640 7_575 ?
C2 H2B 0.9665 7_575 ?
C3 C4 1.498(10) . ?
C3 C10 1.689(11) 7_575 ?
C3 H3A 0.9508 . ?
C3 H3B 0.9497 . ?
C4 C10 0.658(8) 7_575 ?
C4 H4A 0.9548 . ?
C4 H4B 0.9495 . ?
C4 H10B 0.701(16) 7_575 ?
C5 C9 0.30(3) 7_575 ?
C5 C6 1.516(13) . ?
C5 C10 1.783(15) 7_575 ?
C5 H5A 0.9555 . ?
C5 H5B 0.9489 . ?
C5 H9A 0.88(4) 7_575 ?
C5 H9B 1.01(5) 7_575 ?
C6 C8 0.771(7) 7_575 ?
C6 C9 1.787(15) 7_575 ?
C6 H6A 0.9507 . ?
C6 H6B 0.9490 . ?
C7 C8 1.619(8) 7_575 ?
C7 C8 1.619(8) . ?
C7 H7A 0.9681 . ?
C7 H7B 0.9798 . ?
C7 H7A 0.9680 7_575 ?
C7 H7B 0.9798 7_575 ?
C8 H8A 0.9519 . ?
C8 H8B 0.9492 . ?
C9 C10 1.505(13) . ?
C9 H9A 0.9538 . ?
C9 H9B 0.9492 . ?
C10 H10A 0.9523 . ?
C10 H10B 0.9495 . ?

loop_
_geom_hbond_atom_site_label_D
_geom_hbond_atom_site_label_H
_geom_hbond_atom_site_label_A
_geom_hbond_distance_DH
_geom_hbond_distance_HA
_geom_hbond_distance_DA
_geom_hbond_angle_DHA
_geom_hbond_site_symmetry_A
_geom_hbond_publ_flag
C10 H10B O3 0.95 2.62 3.413(10) 141.7 3_646 yes
C10 H10A Br1 0.95 3.03 3.886(10) 150.4 5_666 yes
C6 H6B Br1 0.95 2.96 3.865(7) 159.0 4_566 yes
C3 H3A Br1 0.95 2.88 3.636(7) 137.4 8_665 yes
